data_7716845
loop_
_publ_author_name
'Hudson, Luke A.'
'Stroek, Wowa'
'Albrecht, Martin'

_publ_section_title
;
 Tailoring C-H amination activity <i>via</i> modification of the
 triazole-derived carbene ligand.
;
_journal_issue 35
_journal_name_full 'Dalton transactions (Cambridge, England : 2003)'
_journal_page_first 14795
_journal_page_last 14800
_journal_paper_doi 10.1039/d4dt01715c
_journal_volume 53
_journal_year 2024
_chemical_formula_moiety 'C38 H44 Fe N6 O2'
_chemical_formula_sum 'C38 H44 Fe N6 O2'
_chemical_formula_weight 672.64
_chemical_name_systematic LAH070
_space_group_crystal_system monoclinic
_space_group_IT_number 14
_space_group_name_Hall '-P 2ybc'
_space_group_name_H-M_alt 'P 1 21/c 1'
_atom_sites_solution_hydrogens geom
_atom_sites_solution_primary dual
_audit_creation_date 2023-12-11
_audit_creation_method
;
Olex2 1.5
(compiled 2023.08.24 svn.re1ec1418 for OlexSys, GUI svn.r6817)
;
_audit_update_record
;
2024-06-07 deposited with the CCDC.	2024-08-12 downloaded from the CCDC.
;
_cell_angle_alpha 90
_cell_angle_beta 100.1610(8)
_cell_angle_gamma 90
_cell_formula_units_Z 4
_cell_length_a 12.26012(12)
_cell_length_b 34.8934(3)
_cell_length_c 8.50505(8)
_cell_measurement_reflns_used 117086
_cell_measurement_temperature 173.00(10)
_cell_measurement_theta_max 33.7010
_cell_measurement_theta_min 2.3240
_cell_volume 3581.37(6)
_computing_cell_refinement 'CrysAlisPro 1.171.42.86a (Rigaku OD, 2023)'
_computing_data_collection 'CrysAlisPro 1.171.42.86a (Rigaku OD, 2023)'
_computing_data_reduction 'CrysAlisPro 1.171.42.86a (Rigaku OD, 2023)'
_computing_molecular_graphics 'Olex2 1.5 (Dolomanov et al., 2009)'
_computing_publication_material 'Olex2 1.5 (Dolomanov et al., 2009)'
_computing_structure_refinement 'SHELXL 2019/3 (Sheldrick, 2015)'
_computing_structure_solution 'SHELXT 2018/2 (Sheldrick, 2018)'
_diffrn_ambient_environment N~2~
_diffrn_ambient_temperature 173.00(10)
_diffrn_detector 'Hybrid Pixel Array Detector'
_diffrn_detector_area_resol_mean 10.0000
_diffrn_detector_type 'HyPix-Arc 100'
_diffrn_measured_fraction_theta_full 0.999
_diffrn_measured_fraction_theta_max 0.999
_diffrn_measurement_details
;
List of Runs (angles in degrees, time in seconds):

  # Type    Start    End  Width  t~exp~   \w     \q     \k     \f   Frames
#--------------------------------------------------------------------------
  1  \w    -74.00 -17.00   0.50    3.50    --  -13.54 130.00  95.00  114
  2  \w    -80.00 -22.00   0.50    3.50    --  -13.54 140.00 -91.00  116
  3  \w    -25.00  94.00   0.50    3.50    --   13.07  19.00 150.00  238
  4  \w    -25.00  67.00   0.50    3.50    --  -13.54  19.00  90.00  184
  5  \w    -19.00  29.00   0.50    3.50    --  -13.54 -99.00  30.00   96
  6  \w    -35.00  63.00   0.50    3.50    --  -13.54  57.00 -30.00  196
  7  \w    -94.00   7.00   0.50    3.50    --  -13.54 -38.00-150.00  202
  8  \w    -78.00 -20.00   0.50    3.50    --  -13.54 136.00-142.55  116
  9  \w    -87.00 -42.00   0.50    3.50    --  -13.54-178.00  60.00   90
 10  \w    -78.00 -20.00   0.50    3.50    --  -13.54 136.00 -23.15  116
 11  \w    -90.00   8.00   0.50    3.50    --  -13.54 -57.00 120.00  196
 12  \w    -90.00   8.00   0.50    3.50    --  -13.54 -57.00 -60.00  196
 13  \w    -68.00  28.00   0.50    3.50    --   13.07 -19.00 150.00  192
 14  \w    -62.00  88.00   0.50    3.50    --   13.07   0.00-180.00  300
 15  \w    -75.00 -18.00   0.50    3.50    --  -13.54 132.00  54.38  114
 16  \w    -82.00 -23.00   0.50    3.50    --  -13.54 142.00 122.35  118
 17  \w    -25.00  67.00   0.50    3.50    --  -13.54  19.00 -90.00  184
 18  \w    -19.00  29.00   0.50    3.50    --  -13.54 -99.00-180.00   96
 19  \w    -86.00 -26.00   0.50    3.50    --  -13.54 148.00 130.10  120
 20  \w    -77.00 -19.00   0.50    3.50    --  -13.54 135.00   2.67  116
 21  \w    -80.00 -21.00   0.50    3.50    --  -13.54 139.00 -89.65  118
 22  \w    -79.00 -21.00   0.50    3.50    --  -13.54 138.00 171.69  116
 23  \w    -62.00 -31.00   0.50    3.50    --   13.07   0.00-150.00   62
;
_diffrn_measurement_device 'four-circle diffractometer'
_diffrn_measurement_device_type 'XtaLAB Synergy R, HyPix-Arc 100'
_diffrn_measurement_method '\w scans'
_diffrn_orient_matrix_type 'CrysAlisPro convention (1999,Acta A55,543-557)'
_diffrn_orient_matrix_UB_11 -0.0504095000
_diffrn_orient_matrix_UB_12 -0.0103049000
_diffrn_orient_matrix_UB_13 -0.0200138000
_diffrn_orient_matrix_UB_21 0.0293686000
_diffrn_orient_matrix_UB_22 -0.0175047000
_diffrn_orient_matrix_UB_23 0.0153407000
_diffrn_orient_matrix_UB_31 -0.0071654000
_diffrn_orient_matrix_UB_32 0.0007692000
_diffrn_orient_matrix_UB_33 0.0808816000
_diffrn_radiation_monochromator mirror
_diffrn_radiation_probe x-ray
_diffrn_radiation_type 'Mo K\a'
_diffrn_radiation_wavelength 0.71073
_diffrn_reflns_av_R_equivalents 0.0240
_diffrn_reflns_av_unetI/netI 0.0068
_diffrn_reflns_Laue_measured_fraction_full 0.999
_diffrn_reflns_Laue_measured_fraction_max 0.999
_diffrn_reflns_limit_h_max 14
_diffrn_reflns_limit_h_min -14
_diffrn_reflns_limit_k_max 40
_diffrn_reflns_limit_k_min -40
_diffrn_reflns_limit_l_max 9
_diffrn_reflns_limit_l_min -9
_diffrn_reflns_number 152558
_diffrn_reflns_point_group_measured_fraction_full 0.999
_diffrn_reflns_point_group_measured_fraction_max 0.999
_diffrn_reflns_theta_full 24.620
_diffrn_reflns_theta_max 24.620
_diffrn_reflns_theta_min 2.335
_diffrn_source 'micro-focus sealed X-ray tube'
_diffrn_source_type 'Mova (Mo) X-ray Source'
_exptl_absorpt_coefficient_mu 0.462
_exptl_absorpt_correction_T_max 1.000
_exptl_absorpt_correction_T_min 0.903
_exptl_absorpt_correction_type gaussian
_exptl_absorpt_process_details
;
CrysAlisPro 1.171.42.86a (Rigaku Oxford Diffraction, 2023)
Numerical absorption correction based on gaussian integration over
a multifaceted crystal model
Empirical absorption correction using spherical harmonics,
implemented in SCALE3 ABSPACK scaling algorithm.
;
_exptl_crystal_colour 'clear orangish orange'
_exptl_crystal_colour_lustre clear
_exptl_crystal_colour_modifier orangish
_exptl_crystal_colour_primary orange
_exptl_crystal_density_diffrn 1.248
_exptl_crystal_description block
_exptl_crystal_F_000 1424
_exptl_crystal_preparation N/A
_exptl_crystal_recrystallization_method 'Concentrated solution in THF was layered with hexane in an NMR tube.'
_exptl_crystal_size_max 0.157
_exptl_crystal_size_mid 0.151
_exptl_crystal_size_min 0.116
_refine_diff_density_max 0.239
_refine_diff_density_min -0.269
_refine_diff_density_rms 0.034
_refine_ls_extinction_method none
_refine_ls_goodness_of_fit_ref 1.035
_refine_ls_hydrogen_treatment constr
_refine_ls_matrix_type full
_refine_ls_number_parameters 426
_refine_ls_number_reflns 6014
_refine_ls_number_restraints 0
_refine_ls_restrained_S_all 1.035
_refine_ls_R_factor_all 0.0263
_refine_ls_R_factor_gt 0.0254
_refine_ls_shift/su_max 0.001
_refine_ls_shift/su_mean 0.000
_refine_ls_structure_factor_coef Fsqd
_refine_ls_weighting_details 'w=1/[\s^2^(Fo^2^)+(0.0288P)^2^+1.9420P] where P=(Fo^2^+2Fc^2^)/3'
_refine_ls_weighting_scheme calc
_refine_ls_wR_factor_gt 0.0655
_refine_ls_wR_factor_ref 0.0660
_reflns_Friedel_coverage 0.000
_reflns_number_gt 5768
_reflns_number_total 6014
_reflns_threshold_expression 'I > 2\s(I)'
_cod_data_source_file d4dt01715c2.cif
_cod_data_source_block 23ma022_absorption
_cod_depositor_comments 'Adding full bibliography for 7716844--7716845.cif.'
_cod_database_code 7716845
_shelx_shelxl_version_number 2019/3
_chemical_oxdiff_formula C38H44FeN6O2
_shelx_space_group_comment
;
The symmetry employed for this shelxl refinement is uniquely defined
by the following loop, which should always be used as a source of
symmetry information in preference to the above space-group names.
They are only intended as comments.
;
_shelx_estimated_absorpt_t_max 0.948
_shelx_estimated_absorpt_t_min 0.931
_olex2_refinement_description
;
1. Fixed Uiso
 At 1.2 times of:
  All C(H) groups, All C(H,H) groups
 At 1.5 times of:
  All C(H,H,H) groups
2.a Ternary CH refined with riding coordinates:
 C31(H31), C36(H36), C33(H33), C12(H12), C17(H17), C14(H14)
2.b Secondary CH2 refined with riding coordinates:
 C16(H16A,H16B), C37(H37A,H37B), C35(H35A,H35B), C30(H30A,H30B), C38(H38A,
 H38B), C34(H34A,H34B), C32(H32A,H32B), C11(H11A,H11B), C15(H15A,H15B),
 C19(H19A,H19B), C18(H18A,H18B), C13(H13A,H13B)
2.c Aromatic/amide H refined with riding coordinates:
 C3(H3), C2(H2), C4(H4), C21(H21), C5(H5), C24(H24), C22(H22), C23(H23)
2.d Idealised Me refined as rotating group:
 C9(H9A,H9B,H9C), C28(H28A,H28B,H28C)
;
_smtbx_masks_void_probe_radius 1.2
_smtbx_masks_void_truncation_radius 1.2
_olex2_exptl_crystal_mounting_method 'A single crystal of the compound mounted on a loop'
_olex2_submission_special_instructions 'No special instructions were received'
_oxdiff_exptl_absorpt_empirical_details
;
Empirical correction (ABSPACK) includes:
- Absorption correction using spherical harmonics
- Frame scaling
;
_oxdiff_exptl_absorpt_empirical_full_max 1.128
_oxdiff_exptl_absorpt_empirical_full_min 0.935

loop_
_space_group_symop_operation_xyz
'x, y, z'
'-x, y+1/2, -z+1/2'
'-x, -y, -z'
'x, -y-1/2, z-1/2'

loop_
_atom_site_label
_atom_site_type_symbol
_atom_site_fract_x
_atom_site_fract_y
_atom_site_fract_z
_atom_site_U_iso_or_equiv
_atom_site_adp_type
_atom_site_occupancy
_atom_site_site_symmetry_order
_atom_site_calc_flag
_atom_site_refinement_flags_posn
_atom_site_refinement_flags_adp
_atom_site_refinement_flags_occupancy
_atom_site_disorder_assembly
_atom_site_disorder_group
Fe1 Fe 0.40368(2) 0.60074(2) 0.45242(2) 0.01948(7) Uani 1 1 d . . . . .
O2 O 0.48280(8) 0.62660(3) 0.64104(11) 0.0253(2) Uani 1 1 d . . . . .
O1 O 0.29797(8) 0.56228(3) 0.49814(11) 0.0247(2) Uani 1 1 d . . . . .
N3 N 0.58211(9) 0.55228(3) 0.29628(13) 0.0209(2) Uani 1 1 d . . . . .
N1 N 0.49854(10) 0.50081(3) 0.23659(14) 0.0229(2) Uani 1 1 d . . . . .
N6 N 0.29571(9) 0.66673(3) 0.21270(13) 0.0210(2) Uani 1 1 d . . . . .
N4 N 0.35958(10) 0.71725(3) 0.32433(13) 0.0237(3) Uani 1 1 d . . . . .
N2 N 0.59604(10) 0.51734(3) 0.23902(14) 0.0250(3) Uani 1 1 d . . . . .
N5 N 0.28948(10) 0.70476(3) 0.19813(14) 0.0249(3) Uani 1 1 d . . . . .
C8 C 0.47971(11) 0.55922(4) 0.33279(15) 0.0201(3) Uani 1 1 d . . . . .
C7 C 0.42413(11) 0.52476(4) 0.28972(15) 0.0204(3) Uani 1 1 d . . . . .
C1 C 0.25198(11) 0.53480(4) 0.40267(16) 0.0219(3) Uani 1 1 d . . . . .
C27 C 0.36709(11) 0.65366(4) 0.34388(15) 0.0207(3) Uani 1 1 d . . . . .
C29 C 0.23855(11) 0.64326(4) 0.07572(15) 0.0203(3) Uani 1 1 d . . . . .
C16 C 0.63805(12) 0.61676(4) 0.23009(18) 0.0275(3) Uani 1 1 d . . . . .
H16A H 0.574922 0.627465 0.274010 0.033 Uiso 1 1 calc R U . . .
H16B H 0.612878 0.611635 0.114914 0.033 Uiso 1 1 calc R U . . .
C6 C 0.30804(11) 0.51531(4) 0.29297(16) 0.0211(3) Uani 1 1 d . . . . .
C31 C 0.09204(12) 0.64163(4) -0.16914(17) 0.0267(3) Uani 1 1 d . . . . .
H31 H 0.031911 0.656614 -0.237011 0.032 Uiso 1 1 calc R U . . .
C10 C 0.67731(11) 0.57946(4) 0.31674(16) 0.0215(3) Uani 1 1 d . . . . .
C36 C 0.27116(12) 0.60723(4) -0.16558(16) 0.0256(3) Uani 1 1 d . . . . .
H36 H 0.327920 0.599677 -0.231014 0.031 Uiso 1 1 calc R U . . .
C37 C 0.17954(12) 0.63041(4) -0.26873(16) 0.0276(3) Uani 1 1 d . . . . .
H37A H 0.144895 0.614943 -0.361828 0.033 Uiso 1 1 calc R U . . .
H37B H 0.211431 0.653763 -0.308851 0.033 Uiso 1 1 calc R U . . .
C20 C 0.52711(11) 0.66074(4) 0.66291(16) 0.0225(3) Uani 1 1 d . . . . .
C35 C 0.32600(11) 0.63170(4) -0.02376(16) 0.0231(3) Uani 1 1 d . . . . .
H35A H 0.385808 0.616917 0.043117 0.028 Uiso 1 1 calc R U . . .
H35B H 0.359127 0.654908 -0.063011 0.028 Uiso 1 1 calc R U . . .
C26 C 0.41096(11) 0.68777(4) 0.41636(16) 0.0215(3) Uani 1 1 d . . . . .
C25 C 0.49803(11) 0.69245(4) 0.55736(16) 0.0228(3) Uani 1 1 d . . . . .
C30 C 0.14600(12) 0.66639(4) -0.02668(17) 0.0256(3) Uani 1 1 d . . . . .
H30A H 0.176962 0.690035 -0.065773 0.031 Uiso 1 1 calc R U . . .
H30B H 0.089767 0.673828 0.038083 0.031 Uiso 1 1 calc R U . . .
C3 C 0.08510(13) 0.49865(4) 0.2955(2) 0.0345(4) Uani 1 1 d . . . . .
H3 H 0.010125 0.492432 0.298986 0.041 Uiso 1 1 calc R U . . .
C9 C 0.49099(13) 0.46018(4) 0.19333(19) 0.0320(3) Uani 1 1 d . . . . .
H9A H 0.461658 0.457632 0.078936 0.048 Uiso 1 1 calc R U . . .
H9B H 0.441431 0.447147 0.254710 0.048 Uiso 1 1 calc R U . . .
H9C H 0.564820 0.448555 0.217386 0.048 Uiso 1 1 calc R U . . .
C38 C 0.22202(13) 0.57121(4) -0.10295(17) 0.0291(3) Uani 1 1 d . . . . .
H38A H 0.281481 0.556229 -0.036319 0.035 Uiso 1 1 calc R U . . .
H38B H 0.187754 0.554965 -0.193774 0.035 Uiso 1 1 calc R U . . .
C2 C 0.14087(12) 0.52446(4) 0.40358(18) 0.0295(3) Uani 1 1 d . . . . .
H2 H 0.103350 0.535600 0.480940 0.035 Uiso 1 1 calc R U . . .
C34 C 0.18936(12) 0.60730(4) 0.13864(16) 0.0249(3) Uani 1 1 d . . . . .
H34A H 0.133573 0.614647 0.204314 0.030 Uiso 1 1 calc R U . . .
H34B H 0.248527 0.592484 0.206645 0.030 Uiso 1 1 calc R U . . .
C33 C 0.13462(12) 0.58260(4) -0.00356(17) 0.0277(3) Uani 1 1 d . . . . .
H33 H 0.102501 0.559002 0.036997 0.033 Uiso 1 1 calc R U . . .
C32 C 0.04252(12) 0.60548(4) -0.10759(18) 0.0302(3) Uani 1 1 d . . . . .
H32A H -0.014710 0.612683 -0.044162 0.036 Uiso 1 1 calc R U . . .
H32B H 0.006996 0.589601 -0.198866 0.036 Uiso 1 1 calc R U . . .
C28 C 0.36081(14) 0.75901(4) 0.34712(18) 0.0317(3) Uani 1 1 d . . . . .
H28A H 0.428858 0.769658 0.319192 0.048 Uiso 1 1 calc R U . . .
H28B H 0.358041 0.764861 0.459046 0.048 Uiso 1 1 calc R U . . .
H28C H 0.296358 0.770356 0.278324 0.048 Uiso 1 1 calc R U . . .
C4 C 0.13777(13) 0.48171(4) 0.18163(19) 0.0326(3) Uani 1 1 d . . . . .
H4 H 0.098643 0.464667 0.104546 0.039 Uiso 1 1 calc R U . . .
C21 C 0.61019(13) 0.66677(4) 0.79839(17) 0.0309(3) Uani 1 1 d . . . . .
H21 H 0.628158 0.646457 0.872822 0.037 Uiso 1 1 calc R U . . .
C5 C 0.24792(12) 0.48999(4) 0.18210(17) 0.0269(3) Uani 1 1 d . . . . .
H5 H 0.284181 0.478168 0.104857 0.032 Uiso 1 1 calc R U . . .
C11 C 0.77391(12) 0.56263(4) 0.24702(18) 0.0291(3) Uani 1 1 d . . . . .
H11A H 0.749630 0.557006 0.132076 0.035 Uiso 1 1 calc R U . . .
H11B H 0.798971 0.538391 0.302325 0.035 Uiso 1 1 calc R U . . .
C12 C 0.86941(12) 0.59163(5) 0.26875(19) 0.0318(3) Uani 1 1 d . . . . .
H12 H 0.932670 0.580806 0.223203 0.038 Uiso 1 1 calc R U . . .
C24 C 0.55897(13) 0.72656(4) 0.58838(18) 0.0310(3) Uani 1 1 d . . . . .
H24 H 0.542713 0.747319 0.515775 0.037 Uiso 1 1 calc R U . . .
C15 C 0.71512(12) 0.58711(4) 0.49540(16) 0.0270(3) Uani 1 1 d . . . . .
H15A H 0.740148 0.562917 0.551113 0.032 Uiso 1 1 calc R U . . .
H15B H 0.652627 0.597400 0.542004 0.032 Uiso 1 1 calc R U . . .
C17 C 0.73406(13) 0.64561(4) 0.2524(2) 0.0349(4) Uani 1 1 d . . . . .
H17 H 0.708745 0.670064 0.196293 0.042 Uiso 1 1 calc R U . . .
C22 C 0.66599(14) 0.70093(5) 0.82651(19) 0.0372(4) Uani 1 1 d . . . . .
H22 H 0.721428 0.703894 0.918973 0.045 Uiso 1 1 calc R U . . .
C19 C 0.83049(13) 0.62894(5) 0.1822(2) 0.0364(4) Uani 1 1 d . . . . .
H19A H 0.806347 0.623871 0.066725 0.044 Uiso 1 1 calc R U . . .
H19B H 0.892360 0.647554 0.194650 0.044 Uiso 1 1 calc R U . . .
C23 C 0.64135(14) 0.73107(5) 0.7199(2) 0.0378(4) Uani 1 1 d . . . . .
H23 H 0.680819 0.754562 0.737361 0.045 Uiso 1 1 calc R U . . .
C18 C 0.77126(13) 0.65345(5) 0.4306(2) 0.0399(4) Uani 1 1 d . . . . .
H18A H 0.708828 0.664266 0.475811 0.048 Uiso 1 1 calc R U . . .
H18B H 0.832326 0.672395 0.446031 0.048 Uiso 1 1 calc R U . . .
C13 C 0.90726(12) 0.59961(5) 0.44697(19) 0.0360(4) Uani 1 1 d . . . . .
H13A H 0.969624 0.618038 0.461980 0.043 Uiso 1 1 calc R U . . .
H13B H 0.933271 0.575550 0.503025 0.043 Uiso 1 1 calc R U . . .
C14 C 0.81059(13) 0.61616(5) 0.51704(19) 0.0344(4) Uani 1 1 d . . . . .
H14 H 0.835439 0.621453 0.633402 0.041 Uiso 1 1 calc R U . . .

loop_
_atom_site_aniso_label
_atom_site_aniso_U_11
_atom_site_aniso_U_22
_atom_site_aniso_U_33
_atom_site_aniso_U_23
_atom_site_aniso_U_13
_atom_site_aniso_U_12
Fe1 0.02210(11) 0.01600(11) 0.02011(11) -0.00203(7) 0.00314(8) -0.00113(7)
O2 0.0320(5) 0.0207(5) 0.0218(5) -0.0007(4) 0.0008(4) -0.0045(4)
O1 0.0283(5) 0.0228(5) 0.0242(5) -0.0032(4) 0.0081(4) -0.0047(4)
N3 0.0207(6) 0.0196(6) 0.0222(6) -0.0013(4) 0.0032(5) 0.0005(5)
N1 0.0250(6) 0.0182(6) 0.0255(6) -0.0015(5) 0.0044(5) 0.0007(5)
N6 0.0239(6) 0.0177(6) 0.0208(6) -0.0010(4) 0.0028(5) 0.0011(5)
N4 0.0305(6) 0.0180(6) 0.0224(6) -0.0023(5) 0.0035(5) 0.0001(5)
N2 0.0255(6) 0.0211(6) 0.0288(6) -0.0017(5) 0.0059(5) 0.0023(5)
N5 0.0313(6) 0.0186(6) 0.0237(6) -0.0014(5) 0.0020(5) 0.0019(5)
C8 0.0190(7) 0.0207(7) 0.0203(7) 0.0002(5) 0.0027(5) 0.0000(5)
C7 0.0241(7) 0.0185(6) 0.0183(6) -0.0002(5) 0.0027(5) 0.0022(5)
C1 0.0248(7) 0.0181(7) 0.0226(7) 0.0039(5) 0.0033(5) -0.0012(5)
C27 0.0213(7) 0.0219(7) 0.0188(6) -0.0011(5) 0.0036(5) 0.0004(5)
C29 0.0219(7) 0.0197(7) 0.0183(6) -0.0016(5) 0.0009(5) -0.0001(5)
C16 0.0207(7) 0.0304(8) 0.0310(8) 0.0072(6) 0.0034(6) -0.0004(6)
C6 0.0234(7) 0.0166(6) 0.0226(7) 0.0029(5) 0.0018(5) -0.0017(5)
C31 0.0227(7) 0.0294(8) 0.0253(7) 0.0020(6) -0.0032(6) 0.0018(6)
C10 0.0167(6) 0.0240(7) 0.0234(7) 0.0002(5) 0.0029(5) -0.0014(5)
C36 0.0260(7) 0.0300(8) 0.0215(7) -0.0043(6) 0.0057(6) 0.0016(6)
C37 0.0307(8) 0.0308(8) 0.0199(7) 0.0012(6) 0.0008(6) -0.0042(6)
C20 0.0249(7) 0.0230(7) 0.0205(7) -0.0042(5) 0.0061(5) -0.0027(6)
C35 0.0207(7) 0.0247(7) 0.0238(7) -0.0005(5) 0.0031(5) 0.0003(6)
C26 0.0256(7) 0.0190(7) 0.0209(7) 0.0000(5) 0.0069(5) 0.0011(5)
C25 0.0261(7) 0.0226(7) 0.0204(7) -0.0039(5) 0.0055(6) -0.0019(6)
C30 0.0245(7) 0.0242(7) 0.0270(7) 0.0007(6) 0.0012(6) 0.0041(6)
C3 0.0243(8) 0.0318(8) 0.0461(9) 0.0080(7) 0.0029(7) -0.0081(6)
C9 0.0368(9) 0.0185(7) 0.0412(9) -0.0055(6) 0.0077(7) 0.0036(6)
C38 0.0357(8) 0.0237(7) 0.0256(7) -0.0052(6) -0.0014(6) -0.0002(6)
C2 0.0261(8) 0.0284(8) 0.0356(8) 0.0038(6) 0.0098(6) -0.0018(6)
C34 0.0279(7) 0.0261(7) 0.0204(7) 0.0010(6) 0.0033(6) -0.0038(6)
C33 0.0320(8) 0.0250(7) 0.0249(7) 0.0010(6) 0.0019(6) -0.0092(6)
C32 0.0231(7) 0.0377(9) 0.0286(8) -0.0026(6) 0.0016(6) -0.0073(6)
C28 0.0452(9) 0.0164(7) 0.0321(8) -0.0029(6) 0.0033(7) 0.0028(6)
C4 0.0315(8) 0.0266(8) 0.0362(8) 0.0002(6) -0.0037(7) -0.0101(6)
C21 0.0361(8) 0.0313(8) 0.0231(7) 0.0013(6) -0.0010(6) -0.0042(7)
C5 0.0326(8) 0.0199(7) 0.0269(7) -0.0011(6) 0.0017(6) -0.0028(6)
C11 0.0229(7) 0.0352(8) 0.0299(8) -0.0043(6) 0.0063(6) 0.0011(6)
C12 0.0198(7) 0.0424(9) 0.0344(8) -0.0022(7) 0.0081(6) -0.0003(6)
C24 0.0369(8) 0.0251(8) 0.0300(8) 0.0002(6) 0.0035(6) -0.0070(6)
C15 0.0226(7) 0.0356(8) 0.0224(7) 0.0007(6) 0.0027(6) -0.0013(6)
C17 0.0270(8) 0.0295(8) 0.0489(10) 0.0098(7) 0.0086(7) -0.0026(6)
C22 0.0377(9) 0.0404(9) 0.0293(8) -0.0042(7) -0.0057(7) -0.0109(7)
C19 0.0260(8) 0.0463(10) 0.0380(9) 0.0069(7) 0.0088(7) -0.0080(7)
C23 0.0411(9) 0.0319(9) 0.0380(9) -0.0040(7) 0.0000(7) -0.0158(7)
C18 0.0291(8) 0.0347(9) 0.0580(11) -0.0126(8) 0.0137(8) -0.0111(7)
C13 0.0201(8) 0.0490(10) 0.0366(9) 0.0003(7) -0.0010(7) -0.0037(7)
C14 0.0261(8) 0.0479(10) 0.0281(8) -0.0092(7) 0.0017(6) -0.0081(7)

loop_
_atom_type_symbol
_atom_type_description
_atom_type_scat_dispersion_real
_atom_type_scat_dispersion_imag
_atom_type_scat_source
C C 0.0033 0.0016 'International Tables Vol C Tables 4.2.6.8 and 6.1.1.4'
H H 0.0000 0.0000 'International Tables Vol C Tables 4.2.6.8 and 6.1.1.4'
Fe Fe 0.3463 0.8444 'International Tables Vol C Tables 4.2.6.8 and 6.1.1.4'
N N 0.0061 0.0033 'International Tables Vol C Tables 4.2.6.8 and 6.1.1.4'
O O 0.0106 0.0060 'International Tables Vol C Tables 4.2.6.8 and 6.1.1.4'

loop_
_exptl_crystal_face_index_h
_exptl_crystal_face_index_k
_exptl_crystal_face_index_l
_exptl_crystal_face_perp_dist
-1 0 2 0.0629
2 2 1 0.0774
2 1 -1 0.0645
1 0 -2 0.0714
13 33 -2 0.0710
12 25 -7 0.0601
-6 -46 0 0.0637
8 34 -8 0.0573
5 37 -8 0.0642
4 48 -2 0.0814
5 -47 -2 0.0440
2 22 -11 0.0808
-5 47 2 0.0920
-10 39 -1 0.0760
-1 2 0 0.0736
12 -27 4 0.0704
2 -1 1 0.0676
-2 1 0 0.0586
2 -1 0 0.0575
-2 -1 0 0.0460

loop_
_geom_angle_atom_site_label_1
_geom_angle_atom_site_label_2
_geom_angle_atom_site_label_3
_geom_angle
_geom_angle_site_symmetry_1
_geom_angle_site_symmetry_3
_geom_angle_publ_flag
O2 Fe1 O1 114.01(4) . . ?
O2 Fe1 C8 121.65(5) . . ?
O2 Fe1 C27 89.50(5) . . ?
O1 Fe1 C8 89.38(5) . . ?
O1 Fe1 C27 126.92(5) . . ?
C27 Fe1 C8 118.77(5) . . ?
C20 O2 Fe1 132.36(9) . . ?
C1 O1 Fe1 127.21(8) . . ?
N2 N3 C8 115.25(11) . . ?
N2 N3 C10 118.42(11) . . ?
C8 N3 C10 126.32(11) . . ?
N2 N1 C7 112.38(11) . . ?
N2 N1 C9 116.28(11) . . ?
C7 N1 C9 131.06(12) . . ?
N5 N6 C27 115.15(11) . . ?
N5 N6 C29 117.50(10) . . ?
C27 N6 C29 126.70(11) . . ?
N5 N4 C26 112.42(11) . . ?
N5 N4 C28 115.03(11) . . ?
C26 N4 C28 132.31(12) . . ?
N1 N2 N3 103.30(10) . . ?
N4 N5 N6 103.52(10) . . ?
N3 C8 Fe1 137.94(10) . . ?
N3 C8 C7 102.28(11) . . ?
C7 C8 Fe1 119.11(10) . . ?
N1 C7 C8 106.77(12) . . ?
N1 C7 C6 125.01(12) . . ?
C8 C7 C6 128.19(12) . . ?
O1 C1 C6 123.19(12) . . ?
O1 C1 C2 119.45(13) . . ?
C2 C1 C6 117.34(13) . . ?
N6 C27 Fe1 135.64(10) . . ?
N6 C27 C26 102.47(11) . . ?
C26 C27 Fe1 121.51(10) . . ?
N6 C29 C35 107.30(10) . . ?
N6 C29 C30 110.68(11) . . ?
N6 C29 C34 109.67(10) . . ?
C35 C29 C30 110.17(11) . . ?
C34 C29 C35 109.56(11) . . ?
C34 C29 C30 109.43(11) . . ?
H16A C16 H16B 108.3 . . ?
C10 C16 H16A 109.8 . . ?
C10 C16 H16B 109.8 . . ?
C10 C16 C17 109.20(12) . . ?
C17 C16 H16A 109.8 . . ?
C17 C16 H16B 109.8 . . ?
C1 C6 C7 119.13(12) . . ?
C5 C6 C7 121.72(13) . . ?
C5 C6 C1 118.92(13) . . ?
C37 C31 H31 109.4 . . ?
C37 C31 C30 109.47(11) . . ?
C37 C31 C32 109.72(12) . . ?
C30 C31 H31 109.4 . . ?
C32 C31 H31 109.4 . . ?
C32 C31 C30 109.53(12) . . ?
N3 C10 C16 108.16(11) . . ?
N3 C10 C11 110.72(11) . . ?
N3 C10 C15 108.69(11) . . ?
C16 C10 C11 109.78(11) . . ?
C16 C10 C15 110.11(12) . . ?
C15 C10 C11 109.36(11) . . ?
C37 C36 H36 109.4 . . ?
C37 C36 C35 109.42(11) . . ?
C37 C36 C38 109.88(12) . . ?
C35 C36 H36 109.4 . . ?
C38 C36 H36 109.4 . . ?
C38 C36 C35 109.19(11) . . ?
C31 C37 H37A 109.8 . . ?
C31 C37 H37B 109.8 . . ?
C36 C37 C31 109.48(11) . . ?
C36 C37 H37A 109.8 . . ?
C36 C37 H37B 109.8 . . ?
H37A C37 H37B 108.2 . . ?
O2 C20 C25 124.32(12) . . ?
O2 C20 C21 118.23(13) . . ?
C21 C20 C25 117.45(13) . . ?
C29 C35 C36 109.19(11) . . ?
C29 C35 H35A 109.8 . . ?
C29 C35 H35B 109.8 . . ?
C36 C35 H35A 109.8 . . ?
C36 C35 H35B 109.8 . . ?
H35A C35 H35B 108.3 . . ?
N4 C26 C27 106.42(11) . . ?
N4 C26 C25 125.15(12) . . ?
C27 C26 C25 128.37(12) . . ?
C20 C25 C26 119.46(12) . . ?
C24 C25 C20 118.17(13) . . ?
C24 C25 C26 122.27(13) . . ?
C29 C30 C31 108.91(11) . . ?
C29 C30 H30A 109.9 . . ?
C29 C30 H30B 109.9 . . ?
C31 C30 H30A 109.9 . . ?
C31 C30 H30B 109.9 . . ?
H30A C30 H30B 108.3 . . ?
C2 C3 H3 119.8 . . ?
C2 C3 C4 120.43(14) . . ?
C4 C3 H3 119.8 . . ?
N1 C9 H9A 109.5 . . ?
N1 C9 H9B 109.5 . . ?
N1 C9 H9C 109.5 . . ?
H9A C9 H9B 109.5 . . ?
H9A C9 H9C 109.5 . . ?
H9B C9 H9C 109.5 . . ?
C36 C38 H38A 109.7 . . ?
C36 C38 H38B 109.7 . . ?
C36 C38 C33 109.66(12) . . ?
H38A C38 H38B 108.2 . . ?
C33 C38 H38A 109.7 . . ?
C33 C38 H38B 109.7 . . ?
C1 C2 H2 119.0 . . ?
C3 C2 C1 121.94(14) . . ?
C3 C2 H2 119.0 . . ?
C29 C34 H34A 109.8 . . ?
C29 C34 H34B 109.8 . . ?
C29 C34 C33 109.19(11) . . ?
H34A C34 H34B 108.3 . . ?
C33 C34 H34A 109.8 . . ?
C33 C34 H34B 109.8 . . ?
C38 C33 C34 109.20(12) . . ?
C38 C33 H33 109.5 . . ?
C38 C33 C32 109.47(12) . . ?
C34 C33 H33 109.5 . . ?
C32 C33 C34 109.69(12) . . ?
C32 C33 H33 109.5 . . ?
C31 C32 H32A 109.8 . . ?
C31 C32 H32B 109.8 . . ?
C33 C32 C31 109.31(12) . . ?
C33 C32 H32A 109.8 . . ?
C33 C32 H32B 109.8 . . ?
H32A C32 H32B 108.3 . . ?
N4 C28 H28A 109.5 . . ?
N4 C28 H28B 109.5 . . ?
N4 C28 H28C 109.5 . . ?
H28A C28 H28B 109.5 . . ?
H28A C28 H28C 109.5 . . ?
H28B C28 H28C 109.5 . . ?
C3 C4 H4 120.5 . . ?
C5 C4 C3 118.97(14) . . ?
C5 C4 H4 120.5 . . ?
C20 C21 H21 118.8 . . ?
C22 C21 C20 122.44(14) . . ?
C22 C21 H21 118.8 . . ?
C6 C5 H5 118.9 . . ?
C4 C5 C6 122.12(14) . . ?
C4 C5 H5 118.9 . . ?
C10 C11 H11A 109.9 . . ?
C10 C11 H11B 109.9 . . ?
C10 C11 C12 109.05(12) . . ?
H11A C11 H11B 108.3 . . ?
C12 C11 H11A 109.9 . . ?
C12 C11 H11B 109.9 . . ?
C11 C12 H12 109.4 . . ?
C19 C12 C11 109.67(12) . . ?
C19 C12 H12 109.4 . . ?
C19 C12 C13 109.64(14) . . ?
C13 C12 C11 109.33(13) . . ?
C13 C12 H12 109.4 . . ?
C25 C24 H24 118.7 . . ?
C23 C24 C25 122.60(14) . . ?
C23 C24 H24 118.7 . . ?
C10 C15 H15A 109.9 . . ?
C10 C15 H15B 109.9 . . ?
C10 C15 C14 108.96(12) . . ?
H15A C15 H15B 108.3 . . ?
C14 C15 H15A 109.9 . . ?
C14 C15 H15B 109.9 . . ?
C16 C17 H17 109.5 . . ?
C19 C17 C16 109.31(13) . . ?
C19 C17 H17 109.5 . . ?
C18 C17 C16 109.17(13) . . ?
C18 C17 H17 109.5 . . ?
C18 C17 C19 109.83(13) . . ?
C21 C22 H22 120.0 . . ?
C21 C22 C23 119.99(14) . . ?
C23 C22 H22 120.0 . . ?
C12 C19 C17 109.40(12) . . ?
C12 C19 H19A 109.8 . . ?
C12 C19 H19B 109.8 . . ?
C17 C19 H19A 109.8 . . ?
C17 C19 H19B 109.8 . . ?
H19A C19 H19B 108.2 . . ?
C24 C23 C22 119.21(14) . . ?
C24 C23 H23 120.4 . . ?
C22 C23 H23 120.4 . . ?
C17 C18 H18A 109.7 . . ?
C17 C18 H18B 109.7 . . ?
C17 C18 C14 109.75(13) . . ?
H18A C18 H18B 108.2 . . ?
C14 C18 H18A 109.7 . . ?
C14 C18 H18B 109.7 . . ?
C12 C13 H13A 109.8 . . ?
C12 C13 H13B 109.8 . . ?
C12 C13 C14 109.52(12) . . ?
H13A C13 H13B 108.2 . . ?
C14 C13 H13A 109.8 . . ?
C14 C13 H13B 109.8 . . ?
C15 C14 H14 109.5 . . ?
C18 C14 C15 109.57(12) . . ?
C18 C14 C13 109.50(13) . . ?
C18 C14 H14 109.5 . . ?
C13 C14 C15 109.32(13) . . ?
C13 C14 H14 109.5 . . ?

loop_
_geom_bond_atom_site_label_1
_geom_bond_atom_site_label_2
_geom_bond_distance
_geom_bond_site_symmetry_2
_geom_bond_publ_flag
Fe1 O2 1.9442(9) . ?
Fe1 O1 1.9518(9) . ?
Fe1 C8 2.0827(13) . ?
Fe1 C27 2.0778(14) . ?
O2 C20 1.3089(17) . ?
O1 C1 1.3173(16) . ?
N3 N2 1.3349(16) . ?
N3 C8 1.3670(17) . ?
N3 C10 1.4903(17) . ?
N1 N2 1.3240(16) . ?
N1 C7 1.3713(18) . ?
N1 C9 1.4636(18) . ?
N6 N5 1.3339(16) . ?
N6 C27 1.3689(17) . ?
N6 C29 1.4936(16) . ?
N4 N5 1.3248(16) . ?
N4 C26 1.3761(18) . ?
N4 C28 1.4696(17) . ?
C8 C7 1.3987(19) . ?
C7 C6 1.4660(19) . ?
C1 C6 1.4253(19) . ?
C1 C2 1.411(2) . ?
C27 C26 1.4031(19) . ?
C29 C35 1.5324(18) . ?
C29 C30 1.5324(18) . ?
C29 C34 1.5292(19) . ?
C16 H16A 0.9900 . ?
C16 H16B 0.9900 . ?
C16 C10 1.5309(19) . ?
C16 C17 1.535(2) . ?
C6 C5 1.4027(19) . ?
C31 H31 1.0000 . ?
C31 C37 1.530(2) . ?
C31 C30 1.5392(19) . ?
C31 C32 1.532(2) . ?
C10 C11 1.5320(19) . ?
C10 C15 1.5318(19) . ?
C36 H36 1.0000 . ?
C36 C37 1.529(2) . ?
C36 C35 1.5330(19) . ?
C36 C38 1.529(2) . ?
C37 H37A 0.9900 . ?
C37 H37B 0.9900 . ?
C20 C25 1.430(2) . ?
C20 C21 1.413(2) . ?
C35 H35A 0.9900 . ?
C35 H35B 0.9900 . ?
C26 C25 1.4672(19) . ?
C25 C24 1.405(2) . ?
C30 H30A 0.9900 . ?
C30 H30B 0.9900 . ?
C3 H3 0.9500 . ?
C3 C2 1.379(2) . ?
C3 C4 1.387(2) . ?
C9 H9A 0.9800 . ?
C9 H9B 0.9800 . ?
C9 H9C 0.9800 . ?
C38 H38A 0.9900 . ?
C38 H38B 0.9900 . ?
C38 C33 1.530(2) . ?
C2 H2 0.9500 . ?
C34 H34A 0.9900 . ?
C34 H34B 0.9900 . ?
C34 C33 1.5394(19) . ?
C33 H33 1.0000 . ?
C33 C32 1.531(2) . ?
C32 H32A 0.9900 . ?
C32 H32B 0.9900 . ?
C28 H28A 0.9800 . ?
C28 H28B 0.9800 . ?
C28 H28C 0.9800 . ?
C4 H4 0.9500 . ?
C4 C5 1.380(2) . ?
C21 H21 0.9500 . ?
C21 C22 1.374(2) . ?
C5 H5 0.9500 . ?
C11 H11A 0.9900 . ?
C11 H11B 0.9900 . ?
C11 C12 1.534(2) . ?
C12 H12 1.0000 . ?
C12 C19 1.530(2) . ?
C12 C13 1.530(2) . ?
C24 H24 0.9500 . ?
C24 C23 1.378(2) . ?
C15 H15A 0.9900 . ?
C15 H15B 0.9900 . ?
C15 C14 1.535(2) . ?
C17 H17 1.0000 . ?
C17 C19 1.531(2) . ?
C17 C18 1.528(2) . ?
C22 H22 0.9500 . ?
C22 C23 1.387(2) . ?
C19 H19A 0.9900 . ?
C19 H19B 0.9900 . ?
C23 H23 0.9500 . ?
C18 H18A 0.9900 . ?
C18 H18B 0.9900 . ?
C18 C14 1.530(2) . ?
C13 H13A 0.9900 . ?
C13 H13B 0.9900 . ?
C13 C14 1.530(2) . ?
C14 H14 1.0000 . ?

loop_
_geom_hbond_atom_site_label_D
_geom_hbond_atom_site_label_H
_geom_hbond_atom_site_label_A
_geom_hbond_distance_DH
_geom_hbond_distance_HA
_geom_hbond_distance_DA
_geom_hbond_angle_DHA
_geom_hbond_site_symmetry_A
_geom_hbond_publ_flag
C28 H28B N5 0.98 2.56 3.4923(19) 158.3 4_576 yes
C15 H15B O2 0.99 2.59 3.5763(18) 175.3 . yes

loop_
_geom_torsion_atom_site_label_1
_geom_torsion_atom_site_label_2
_geom_torsion_atom_site_label_3
_geom_torsion_atom_site_label_4
_geom_torsion
_geom_torsion_site_symmetry_1
_geom_torsion_site_symmetry_2
_geom_torsion_site_symmetry_3
_geom_torsion_site_symmetry_4
_geom_torsion_publ_flag
Fe1 O2 C20 C25 20.5(2) . . . . ?
Fe1 O2 C20 C21 -158.70(10) . . . . ?
Fe1 O1 C1 C6 34.81(18) . . . . ?
Fe1 O1 C1 C2 -143.23(11) . . . . ?
Fe1 C8 C7 N1 -170.78(9) . . . . ?
Fe1 C8 C7 C6 11.36(19) . . . . ?
Fe1 C27 C26 N4 -172.41(9) . . . . ?
Fe1 C27 C26 C25 10.33(19) . . . . ?
O2 C20 C25 C26 1.8(2) . . . . ?
O2 C20 C25 C24 -174.67(13) . . . . ?
O2 C20 C21 C22 176.15(14) . . . . ?
O1 C1 C6 C7 2.83(19) . . . . ?
O1 C1 C6 C5 -171.85(12) . . . . ?
O1 C1 C2 C3 173.45(13) . . . . ?
N3 C8 C7 N1 1.47(14) . . . . ?
N3 C8 C7 C6 -176.40(13) . . . . ?
N3 C10 C11 C12 179.35(11) . . . . ?
N3 C10 C15 C14 -178.09(11) . . . . ?
N1 C7 C6 C1 155.86(13) . . . . ?
N1 C7 C6 C5 -29.6(2) . . . . ?
N6 C27 C26 N4 1.57(14) . . . . ?
N6 C27 C26 C25 -175.70(13) . . . . ?
N6 C29 C35 C36 179.58(10) . . . . ?
N6 C29 C30 C31 178.14(11) . . . . ?
N6 C29 C34 C33 -177.83(11) . . . . ?
N4 C26 C25 C20 166.03(13) . . . . ?
N4 C26 C25 C24 -17.7(2) . . . . ?
N2 N3 C8 Fe1 168.57(11) . . . . ?
N2 N3 C8 C7 -1.29(15) . . . . ?
N2 N3 C10 C16 126.93(12) . . . . ?
N2 N3 C10 C11 6.60(16) . . . . ?
N2 N3 C10 C15 -113.53(13) . . . . ?
N2 N1 C7 C8 -1.31(15) . . . . ?
N2 N1 C7 C6 176.65(12) . . . . ?
N5 N6 C27 Fe1 171.55(10) . . . . ?
N5 N6 C27 C26 -1.10(15) . . . . ?
N5 N6 C29 C35 97.30(13) . . . . ?
N5 N6 C29 C30 -22.94(16) . . . . ?
N5 N6 C29 C34 -143.78(12) . . . . ?
N5 N4 C26 C27 -1.67(15) . . . . ?
N5 N4 C26 C25 175.70(12) . . . . ?
C8 N3 N2 N1 0.54(15) . . . . ?
C8 N3 C10 C16 -54.06(17) . . . . ?
C8 N3 C10 C11 -174.38(12) . . . . ?
C8 N3 C10 C15 65.48(16) . . . . ?
C8 C7 C6 C1 -26.6(2) . . . . ?
C8 C7 C6 C5 147.90(14) . . . . ?
C7 N1 N2 N3 0.50(14) . . . . ?
C7 C6 C5 C4 -178.26(13) . . . . ?
C1 C6 C5 C4 -3.7(2) . . . . ?
C27 N6 N5 N4 0.13(15) . . . . ?
C27 N6 C29 C35 -72.96(16) . . . . ?
C27 N6 C29 C30 166.80(12) . . . . ?
C27 N6 C29 C34 45.96(17) . . . . ?
C27 C26 C25 C20 -17.2(2) . . . . ?
C27 C26 C25 C24 159.11(14) . . . . ?
C29 N6 N5 N4 -171.26(11) . . . . ?
C29 N6 C27 Fe1 -18.0(2) . . . . ?
C29 N6 C27 C26 169.36(12) . . . . ?
C29 C34 C33 C38 59.98(15) . . . . ?
C29 C34 C33 C32 -59.99(15) . . . . ?
C16 C10 C11 C12 60.00(15) . . . . ?
C16 C10 C15 C14 -59.77(15) . . . . ?
C16 C17 C19 C12 -60.29(17) . . . . ?
C16 C17 C18 C14 60.38(16) . . . . ?
C6 C1 C2 C3 -4.7(2) . . . . ?
C10 N3 N2 N1 179.66(11) . . . . ?
C10 N3 C8 Fe1 -10.5(2) . . . . ?
C10 N3 C8 C7 179.67(12) . . . . ?
C10 C16 C17 C19 60.21(16) . . . . ?
C10 C16 C17 C18 -59.95(16) . . . . ?
C10 C11 C12 C19 -59.89(16) . . . . ?
C10 C11 C12 C13 60.35(16) . . . . ?
C10 C15 C14 C18 59.53(16) . . . . ?
C10 C15 C14 C13 -60.47(16) . . . . ?
C36 C38 C33 C34 -60.28(15) . . . . ?
C36 C38 C33 C32 59.82(15) . . . . ?
C37 C31 C30 C29 -59.76(15) . . . . ?
C37 C31 C32 C33 60.11(15) . . . . ?
C37 C36 C35 C29 59.92(14) . . . . ?
C37 C36 C38 C33 -59.46(15) . . . . ?
C20 C25 C24 C23 -3.2(2) . . . . ?
C20 C21 C22 C23 0.1(3) . . . . ?
C35 C29 C30 C31 59.64(14) . . . . ?
C35 C29 C34 C33 -60.31(14) . . . . ?
C35 C36 C37 C31 -60.65(15) . . . . ?
C35 C36 C38 C33 60.55(15) . . . . ?
C26 N4 N5 N6 0.97(15) . . . . ?
C26 C25 C24 C23 -179.54(15) . . . . ?
C25 C20 C21 C22 -3.1(2) . . . . ?
C25 C24 C23 C22 0.2(3) . . . . ?
C30 C29 C35 C36 -59.85(14) . . . . ?
C30 C29 C34 C33 60.58(14) . . . . ?
C30 C31 C37 C36 60.63(15) . . . . ?
C30 C31 C32 C33 -60.08(15) . . . . ?
C3 C4 C5 C6 -0.7(2) . . . . ?
C9 N1 N2 N3 -174.14(11) . . . . ?
C9 N1 C7 C8 172.32(14) . . . . ?
C9 N1 C7 C6 -9.7(2) . . . . ?
C38 C36 C37 C31 59.22(15) . . . . ?
C38 C36 C35 C29 -60.37(14) . . . . ?
C38 C33 C32 C31 -60.09(15) . . . . ?
C2 C1 C6 C7 -179.09(12) . . . . ?
C2 C1 C6 C5 6.22(19) . . . . ?
C2 C3 C4 C5 2.4(2) . . . . ?
C34 C29 C35 C36 60.59(14) . . . . ?
C34 C29 C30 C31 -60.88(14) . . . . ?
C34 C33 C32 C31 59.71(15) . . . . ?
C32 C31 C37 C36 -59.60(15) . . . . ?
C32 C31 C30 C29 60.59(15) . . . . ?
C28 N4 N5 N6 -174.05(12) . . . . ?
C28 N4 C26 C27 172.23(14) . . . . ?
C28 N4 C26 C25 -10.4(2) . . . . ?
C4 C3 C2 C1 0.4(2) . . . . ?
C21 C20 C25 C26 -179.05(13) . . . . ?
C21 C20 C25 C24 4.5(2) . . . . ?
C21 C22 C23 C24 1.5(3) . . . . ?
C11 C10 C15 C14 60.93(15) . . . . ?
C11 C12 C19 C17 60.31(17) . . . . ?
C11 C12 C13 C14 -60.21(17) . . . . ?
C12 C13 C14 C15 60.28(17) . . . . ?
C12 C13 C14 C18 -59.77(17) . . . . ?
C15 C10 C11 C12 -60.91(15) . . . . ?
C17 C16 C10 N3 178.79(12) . . . . ?
C17 C16 C10 C11 -60.30(15) . . . . ?
C17 C16 C10 C15 60.15(15) . . . . ?
C17 C18 C14 C15 -60.39(16) . . . . ?
C17 C18 C14 C13 59.50(16) . . . . ?
C19 C12 C13 C14 60.06(16) . . . . ?
C19 C17 C18 C14 -59.46(16) . . . . ?
C18 C17 C19 C12 59.45(17) . . . . ?
C13 C12 C19 C17 -59.75(16) . . . . ?

loop_
_exptl_oxdiff_crystal_face_indexfrac_h
_exptl_oxdiff_crystal_face_indexfrac_k
_exptl_oxdiff_crystal_face_indexfrac_l
_exptl_oxdiff_crystal_face_x
_exptl_oxdiff_crystal_face_y
_exptl_oxdiff_crystal_face_z
-0.9999 0.0002 1.9997 0.0104 0.0013 0.1689
2.0003 2.0002 0.9997 -0.1415 0.0391 0.0681
2.0001 0.9999 -1.0000 -0.0911 0.0259 -0.0944
0.9999 -0.0002 -1.9997 -0.0104 -0.0013 -0.1689
13.0012 33.0037 -2.0004 -0.9554 -0.2266 -0.2296
12.0006 25.0023 -6.9996 -0.7225 -0.1926 -0.6329
-6.0008 -46.0063 0.0003 0.7766 0.6291 0.0076
8.0002 34.0039 -7.9992 -0.5936 -0.4830 -0.6782
5.0000 37.0046 -7.9990 -0.4733 -0.6236 -0.6543
4.0005 48.0067 -1.9999 -0.6563 -0.7535 -0.1535
5.0000 -47.0074 -2.0000 0.2724 0.9390 -0.2337
1.9994 22.0024 -10.9983 -0.1074 -0.4951 -0.8870
-5.0000 47.0074 2.0000 -0.2724 -0.9390 0.2337
-10.0008 39.0065 -0.9992 0.1222 -0.9918 0.0208
-1.0001 2.0004 0.0001 0.0298 -0.0644 0.0087
12.0013 -27.0047 3.9986 -0.4067 0.8865 0.2167
2.0003 -1.0002 0.9997 -0.1105 0.0916 0.0658
-2.0002 1.0003 0.0001 0.0905 -0.0763 0.0151
2.0002 -1.0003 -0.0001 -0.0905 0.0763 -0.0151
-2.0002 -1.0000 0.0001 0.1111 -0.0412 0.0136

loop_
_smtbx_masks_void_nr
_smtbx_masks_void_average_x
_smtbx_masks_void_average_y
_smtbx_masks_void_average_z
_smtbx_masks_void_volume
_smtbx_masks_void_count_electrons
_smtbx_masks_void_content
1 0.001 0.250 -0.722 249.6 51.0 ?
2 -0.001 0.750 0.169 249.6 51.0 ?
3 0.487 0.189 0.395 11.0 0.0 ?
4 0.487 0.311 0.895 11.0 0.0 ?
5 0.513 0.689 0.105 11.0 0.0 ?
6 0.513 0.811 0.605 11.0 0.0 ?
